data_1502069
loop_
_publ_author_name
'Brichacek, Matthew'
'Villalobos, Mauricio Navarro'
'Plichta, Alexandra'
'Njardarson, Jon T.'

_publ_section_title
;
 Stereospecific ring expansion of chiral vinyl aziridines.
;
_journal_issue 5
_journal_name_full 'Organic letters'
_journal_page_first 1110
_journal_page_last 1113
_journal_paper_doi 10.1021/ol200263g
_journal_volume 13
_journal_year 2011
_chemical_absolute_configuration ad
_chemical_formula_moiety 'C16 H27 N O4 S'
_chemical_formula_sum 'C16 H27 N O4 S'
_chemical_formula_weight 329.45
_chemical_name_systematic
; 
 ? 
;
_space_group_IT_number 1
_symmetry_cell_setting triclinic
_symmetry_space_group_name_Hall 'P 1'
_symmetry_space_group_name_H-M 'P 1'
_atom_sites_solution_hydrogens mixed
_atom_sites_solution_primary direct
_atom_sites_solution_secondary difmap
_audit_creation_method SHELXL-97
_cell_angle_alpha 104.861(4)
_cell_angle_beta 91.043(4)
_cell_angle_gamma 106.942(3)
_cell_formula_units_Z 3
_cell_length_a 7.2192(5)
_cell_length_b 11.2843(8)
_cell_length_c 17.5962(16)
_cell_measurement_reflns_used 9974
_cell_measurement_temperature 173(2)
_cell_measurement_theta_max 28.45
_cell_measurement_theta_min 2.57
_cell_volume 1318.66(18)
_computing_cell_refinement 'Bruker SAINT+'
_computing_data_collection 'Bruker APEX2'
_computing_data_reduction 'Bruker SAINT+'
_computing_molecular_graphics 'Bruker SHELXTL'
_computing_publication_material 'Bruker SHELXTL'
_computing_structure_refinement 'SHELXL-97 (Sheldrick, 1997)'
_computing_structure_solution 'SHELXS-97 (Sheldrick, 1990)'
_diffrn_ambient_temperature 173(2)
_diffrn_measured_fraction_theta_full 0.998
_diffrn_measured_fraction_theta_max 0.998
_diffrn_measurement_device_type 'Bruker X8 APEX II diffractometer'
_diffrn_measurement_method 'phi and omega scans'
_diffrn_radiation_monochromator graphite
_diffrn_radiation_source 'fine-focus sealed tube'
_diffrn_radiation_type MoK\a
_diffrn_radiation_wavelength 0.71073
_diffrn_reflns_av_R_equivalents 0.0249
_diffrn_reflns_av_sigmaI/netI 0.0281
_diffrn_reflns_limit_h_max 9
_diffrn_reflns_limit_h_min -9
_diffrn_reflns_limit_k_max 15
_diffrn_reflns_limit_k_min -15
_diffrn_reflns_limit_l_max 23
_diffrn_reflns_limit_l_min -23
_diffrn_reflns_number 45778
_diffrn_reflns_theta_full 28.28
_diffrn_reflns_theta_max 28.28
_diffrn_reflns_theta_min 1.96
_diffrn_standards_number 0
_exptl_absorpt_coefficient_mu 0.201
_exptl_absorpt_correction_T_max 0.9705
_exptl_absorpt_correction_T_min 0.9151
_exptl_absorpt_correction_type multi-scan
_exptl_absorpt_process_details SADABS
_exptl_crystal_colour colourless
_exptl_crystal_density_diffrn 1.245
_exptl_crystal_density_method 'not measured'
_exptl_crystal_description block
_exptl_crystal_F_000 534
_exptl_crystal_size_max 0.45
_exptl_crystal_size_mid 0.30
_exptl_crystal_size_min 0.15
_refine_diff_density_max 0.291
_refine_diff_density_min -0.263
_refine_diff_density_rms 0.034
_refine_ls_abs_structure_details 'Flack H D (1983), Acta Cryst. A39, 876-881'
_refine_ls_abs_structure_Flack -0.02(2)
_refine_ls_extinction_method none
_refine_ls_goodness_of_fit_ref 1.023
_refine_ls_hydrogen_treatment mixed
_refine_ls_matrix_type full
_refine_ls_number_parameters 886
_refine_ls_number_reflns 12833
_refine_ls_number_restraints 3
_refine_ls_restrained_S_all 1.022
_refine_ls_R_factor_all 0.0338
_refine_ls_R_factor_gt 0.0294
_refine_ls_shift/su_max 0.004
_refine_ls_shift/su_mean 0.000
_refine_ls_structure_factor_coef Fsqd
_refine_ls_weighting_details 'calc w=1/[\s^2^(Fo^2^)+(0.0516P)^2^+0.0000P] where P=(Fo^2^+2Fc^2^)/3'
_refine_ls_weighting_scheme calc
_refine_ls_wR_factor_gt 0.0730
_refine_ls_wR_factor_ref 0.0762
_reflns_number_gt 11876
_reflns_number_total 12833
_reflns_threshold_expression >2sigma(I)
_cod_data_source_file ol200263g_si_003.cif
_cod_data_source_block mnv3
_cod_depositor_comments
;
The following automatic conversions were performed:

'_symmetry_cell_setting' value 'Triclinic' changed to 'triclinic'
according to /home/saulius/struct/CIF-dictionaries/cif_core.dic
dictionary named 'cif_core.dic' version 2.4.1 from 2010-06-29.

Automatic conversion script
Id: cif_fix_values 1715 2011-07-08 13:25:40Z adriana 
;
_cod_original_sg_symbol_H-M P1
_cod_database_code 1502069

loop_
_symmetry_equiv_pos_as_xyz
'x, y, z'

loop_
_atom_site_label
_atom_site_type_symbol
_atom_site_fract_x
_atom_site_fract_y
_atom_site_fract_z
_atom_site_U_iso_or_equiv
_atom_site_adp_type
_atom_site_occupancy
_atom_site_symmetry_multiplicity
_atom_site_calc_flag
_atom_site_refinement_flags
S1 S 0.12412(4) 0.72260(3) 0.857756(19) 0.02139(7) Uani 1 1 d .
S2 S 0.69913(4) 0.83967(3) 0.062650(19) 0.02146(7) Uani 1 1 d .
S3 S -0.50117(5) -0.22931(4) 0.45369(2) 0.03138(9) Uani 1 1 d .
O1 O 0.00131(15) 0.35031(10) 0.76702(7) 0.0345(3) Uani 1 1 d .
O2 O 0.32132(14) 0.36938(9) 0.77913(6) 0.0257(2) Uani 1 1 d .
O3 O 0.09305(18) 0.81941(9) 0.92256(6) 0.0317(2) Uani 1 1 d .
O4 O 0.31249(15) 0.74420(11) 0.82918(7) 0.0331(2) Uani 1 1 d .
O5 O 0.93473(16) 1.20174(11) 0.16086(7) 0.0373(3) Uani 1 1 d .
O6 O 1.23558(14) 1.19542(9) 0.13241(6) 0.0253(2) Uani 1 1 d .
O7 O 0.58849(17) 0.73939(9) -0.00408(6) 0.0316(2) Uani 1 1 d .
O8 O 0.86979(16) 0.82569(11) 0.09770(7) 0.0327(2) Uani 1 1 d .
O9 O -0.12715(18) -0.38430(11) 0.50979(7) 0.0355(3) Uani 1 1 d .
O10 O -0.24362(17) -0.56102(10) 0.40554(6) 0.0323(2) Uani 1 1 d .
O11 O -0.5237(2) -0.11972(15) 0.43277(8) 0.0481(3) Uani 1 1 d .
O12 O -0.64480(18) -0.35206(14) 0.42190(8) 0.0501(3) Uani 1 1 d .
N1 N 0.06955(16) 0.58608(10) 0.88169(7) 0.0202(2) Uani 1 1 d .
N2 N 0.76593(16) 0.97639(11) 0.03806(7) 0.0203(2) Uani 1 1 d .
N3 N -0.28711(19) -0.24212(13) 0.42898(8) 0.0286(3) Uani 1 1 d .
C1 C -0.0390(2) 0.57230(13) 0.95099(8) 0.0218(3) Uani 1 1 d .
H1 H -0.033(3) 0.6554(18) 0.9871(11) 0.029(4) Uiso 1 1 d .
C2 C -0.2531(2) 0.49085(15) 0.93974(9) 0.0258(3) Uani 1 1 d .
H2B H -0.265(3) 0.4186(19) 0.8967(12) 0.032(5) Uiso 1 1 d .
H2A H -0.343(2) 0.5339(16) 0.9318(10) 0.020(4) Uiso 1 1 d .
C3 C -0.2750(3) 0.45394(16) 1.01863(10) 0.0323(3) Uani 1 1 d .
H3B H -0.302(3) 0.522(2) 1.0621(13) 0.040(5) Uiso 1 1 d .
H3A H -0.370(3) 0.382(2) 1.0156(13) 0.045(6) Uiso 1 1 d .
C4 C -0.0744(3) 0.44510(18) 1.04532(10) 0.0343(3) Uani 1 1 d .
H4B H -0.029(3) 0.496(2) 1.0973(15) 0.045(6) Uiso 1 1 d .
H4A H -0.071(3) 0.368(2) 1.0480(14) 0.052(6) Uiso 1 1 d .
C5 C 0.0523(2) 0.49307(14) 0.98607(9) 0.0263(3) Uani 1 1 d .
C6 C 0.1899(2) 0.46131(14) 0.94539(9) 0.0281(3) Uani 1 1 d .
H6 H 0.273(3) 0.4037(19) 0.9542(12) 0.037(5) Uiso 1 1 d .
C7 C 0.2143(2) 0.51498(13) 0.87428(8) 0.0222(3) Uani 1 1 d .
H7 H 0.339(3) 0.5695(16) 0.8744(10) 0.020(4) Uiso 1 1 d .
C8 C 0.1618(2) 0.40269(13) 0.79977(8) 0.0228(3) Uani 1 1 d .
C9 C 0.3094(2) 0.26000(14) 0.71007(9) 0.0270(3) Uani 1 1 d .
C10 C 0.2466(4) 0.2893(2) 0.63625(12) 0.0467(4) Uani 1 1 d .
H10C H 0.123(5) 0.295(3) 0.6328(16) 0.067(8) Uiso 1 1 d .
H10B H 0.340(4) 0.372(3) 0.6374(15) 0.060(7) Uiso 1 1 d .
H10A H 0.274(3) 0.230(2) 0.5926(15) 0.049(6) Uiso 1 1 d .
C11 C 0.5159(3) 0.2550(2) 0.70970(12) 0.0408(4) Uani 1 1 d .
H11C H 0.524(4) 0.181(3) 0.6670(19) 0.084(9) Uiso 1 1 d .
H11B H 0.604(3) 0.333(2) 0.7016(13) 0.042(5) Uiso 1 1 d .
H11A H 0.556(4) 0.242(2) 0.7594(17) 0.060(7) Uiso 1 1 d .
C12 C 0.1722(3) 0.13736(15) 0.72206(12) 0.0399(4) Uani 1 1 d .
H12A H 0.2082 0.1282 0.7737 0.048 Uiso 1 1 calc R
H12B H 0.1811 0.0632 0.6804 0.048 Uiso 1 1 calc R
H12C H 0.0385 0.1414 0.7198 0.048 Uiso 1 1 calc R
C13 C -0.0495(2) 0.70089(14) 0.77598(8) 0.0252(3) Uani 1 1 d .
C14 C -0.2550(2) 0.6560(2) 0.79914(11) 0.0379(4) Uani 1 1 d .
H14C H -0.288(3) 0.568(2) 0.8063(15) 0.056(6) Uiso 1 1 d .
H14B H -0.343(3) 0.653(2) 0.7569(13) 0.044(5) Uiso 1 1 d .
H14A H -0.272(4) 0.714(3) 0.8523(18) 0.077(8) Uiso 1 1 d .
C15 C -0.0057(3) 0.83459(16) 0.76212(11) 0.0366(4) Uani 1 1 d .
H15B H -0.079(3) 0.831(2) 0.7141(14) 0.050(6) Uiso 1 1 d .
HA5B H -0.027(3) 0.895(2) 0.8111(14) 0.050(6) Uiso 1 1 d .
H15A H 0.122(4) 0.867(2) 0.7493(14) 0.047(6) Uiso 1 1 d .
C16 C -0.0156(3) 0.60472(18) 0.70392(10) 0.0371(4) Uani 1 1 d .
H16C H -0.101(4) 0.597(2) 0.6540(16) 0.063(7) Uiso 1 1 d .
H16B H -0.036(3) 0.529(2) 0.7151(12) 0.037(5) Uiso 1 1 d .
H16A H 0.112(3) 0.6344(19) 0.6908(12) 0.036(5) Uiso 1 1 d .
C17 C 0.6689(2) 0.98510(13) -0.03432(8) 0.0223(3) Uani 1 1 d .
H17A H 0.611(3) 0.902(2) -0.0691(12) 0.033(5) Uiso 1 1 d .
C18 C 0.5241(2) 1.06264(15) -0.02818(10) 0.0270(3) Uani 1 1 d .
H18B H 0.565(3) 1.1361(18) 0.0160(11) 0.026(4) Uiso 1 1 d .
H18A H 0.397(3) 1.0129(17) -0.0244(10) 0.028(4) Uiso 1 1 d .
C19 C 0.5358(2) 1.09728(16) -0.10771(10) 0.0327(3) Uani 1 1 d .
H19B H 0.494(3) 1.172(2) -0.1042(12) 0.042(5) Uiso 1 1 d .
H19A H 0.447(3) 1.029(2) -0.1478(13) 0.048(6) Uiso 1 1 d .
C20 C 0.7475(3) 1.11152(18) -0.12938(11) 0.0336(3) Uani 1 1 d .
H20B H 0.822(4) 1.191(3) -0.1290(16) 0.065(7) Uiso 1 1 d .
H20A H 0.744(3) 1.063(2) -0.1756(15) 0.044(6) Uiso 1 1 d .
C21 C 0.8310(2) 1.06540(14) -0.06807(9) 0.0254(3) Uani 1 1 d .
C22 C 0.9992(2) 1.09952(14) -0.02518(9) 0.0265(3) Uani 1 1 d .
H22 H 1.122(3) 1.1586(16) -0.0311(10) 0.025(4) Uiso 1 1 d .
C23 C 0.97763(19) 1.04534(13) 0.04549(8) 0.0217(3) Uani 1 1 d .
H23 H 1.049(2) 0.9863(15) 0.0460(9) 0.015(3) Uiso 1 1 d .
C24 C 1.0413(2) 1.15566(13) 0.12058(9) 0.0232(3) Uani 1 1 d .
C25 C 1.3388(2) 1.30158(13) 0.20202(9) 0.0251(3) Uani 1 1 d .
C26 C 1.2838(3) 1.2618(2) 0.27629(10) 0.0406(4) Uani 1 1 d .
H26A H 1.1474 1.2565 0.2830 0.049 Uiso 1 1 calc R
H26B H 1.3672 1.3257 0.3220 0.049 Uiso 1 1 calc R
H26C H 1.3012 1.1775 0.2721 0.049 Uiso 1 1 calc R
C27 C 1.5500(2) 1.3133(2) 0.19176(11) 0.0384(4) Uani 1 1 d .
H27C H 1.625(3) 1.384(2) 0.2328(13) 0.037(5) Uiso 1 1 d .
H27B H 1.588(4) 1.345(2) 0.1449(15) 0.054(6) Uiso 1 1 d .
H27A H 1.582(5) 1.241(3) 0.190(2) 0.087(10) Uiso 1 1 d .
C28 C 1.2948(4) 1.42348(17) 0.19918(16) 0.0511(5) Uani 1 1 d .
H28C H 1.388(3) 1.493(2) 0.2404(13) 0.044(5) Uiso 1 1 d .
H28B H 1.164(5) 1.415(3) 0.2107(17) 0.075(9) Uiso 1 1 d .
H28A H 1.307(5) 1.442(3) 0.153(2) 0.087(10) Uiso 1 1 d .
C29 C 0.5357(2) 0.85591(13) 0.13898(8) 0.0238(3) Uani 1 1 d .
C30 C 0.3660(2) 0.8897(2) 0.10865(11) 0.0368(4) Uani 1 1 d .
H30B H 0.269(4) 0.877(3) 0.1425(16) 0.065(7) Uiso 1 1 d .
H30A H 0.407(3) 0.979(2) 0.1043(13) 0.045(5) Uiso 1 1 d .
H30C H 0.312(4) 0.843(2) 0.0575(16) 0.055(6) Uiso 1 1 d .
C31 C 0.4675(3) 0.72356(16) 0.15509(11) 0.0399(4) Uani 1 1 d .
H31A H 0.3766 0.7250 0.1957 0.048 Uiso 1 1 calc R
H31B H 0.5801 0.7028 0.1735 0.048 Uiso 1 1 calc R
H31C H 0.4022 0.6581 0.1064 0.048 Uiso 1 1 calc R
C32 C 0.6463(3) 0.95812(17) 0.21265(10) 0.0351(3) Uani 1 1 d .
H32C H 0.557(3) 0.9623(19) 0.2558(13) 0.040(5) Uiso 1 1 d .
H32B H 0.770(3) 0.945(2) 0.2296(13) 0.046(6) Uiso 1 1 d .
H32A H 0.690(3) 1.036(2) 0.1976(13) 0.049(6) Uiso 1 1 d .
C33 C -0.1630(2) -0.14209(17) 0.39519(10) 0.0346(3) Uani 1 1 d .
H33 H -0.247(3) -0.1034(17) 0.3677(11) 0.029(4) Uiso 1 1 d .
C34 C 0.0044(3) -0.0336(2) 0.44625(14) 0.0459(5) Uani 1 1 d .
H34A H 0.068(3) -0.065(2) 0.4778(14) 0.050(6) Uiso 1 1 d .
H34B H -0.034(3) 0.036(2) 0.4793(13) 0.042(5) Uiso 1 1 d .
C35 C 0.1395(4) 0.0034(3) 0.38401(19) 0.0637(7) Uani 1 1 d .
H35A H 0.097(4) 0.061(3) 0.3650(17) 0.073(8) Uiso 1 1 d .
H35B H 0.274(6) 0.045(3) 0.405(2) 0.099(11) Uiso 1 1 d .
C36 C 0.1113(3) -0.1200(3) 0.31728(16) 0.0607(7) Uani 1 1 d .
H36A H 0.219(4) -0.150(2) 0.3186(15) 0.061(7) Uiso 1 1 d .
H36B H 0.087(4) -0.108(3) 0.2724(18) 0.071(8) Uiso 1 1 d .
C37 C -0.0591(3) -0.2147(2) 0.33846(11) 0.0429(4) Uani 1 1 d .
C38 C -0.1155(3) -0.3385(2) 0.33376(11) 0.0453(4) Uani 1 1 d .
H38 H -0.071(4) -0.402(2) 0.3029(15) 0.052(6) Uiso 1 1 d .
C39 C -0.2713(3) -0.37016(16) 0.38794(9) 0.0332(3) Uani 1 1 d .
H39 H -0.401(3) -0.426(2) 0.3643(12) 0.041(5) Uiso 1 1 d .
C40 C -0.2043(2) -0.43626(15) 0.44384(9) 0.0295(3) Uani 1 1 d .
C41 C -0.1928(2) -0.65264(15) 0.44303(10) 0.0320(3) Uani 1 1 d .
C42 C -0.3197(4) -0.6668(2) 0.51002(13) 0.0512(5) Uani 1 1 d .
H42C H -0.476(5) -0.690(3) 0.4907(19) 0.088(9) Uiso 1 1 d .
H42B H -0.287(3) -0.590(2) 0.5496(14) 0.048(6) Uiso 1 1 d .
H42A H -0.305(4) -0.733(3) 0.5286(17) 0.068(8) Uiso 1 1 d .
C43 C -0.2496(3) -0.77566(17) 0.37654(12) 0.0410(4) Uani 1 1 d .
H43C H -0.170(3) -0.765(2) 0.3325(15) 0.051(6) Uiso 1 1 d .
H43B H -0.391(3) -0.803(2) 0.3575(13) 0.040(5) Uiso 1 1 d .
H43A H -0.223(3) -0.851(2) 0.3930(13) 0.046(5) Uiso 1 1 d .
C44 C 0.0223(3) -0.6073(2) 0.46991(13) 0.0460(4) Uani 1 1 d .
H44C H 0.051(4) -0.687(2) 0.4832(14) 0.060(7) Uiso 1 1 d .
H44B H 0.063(3) -0.529(2) 0.5204(14) 0.048(6) Uiso 1 1 d .
H44A H 0.096(4) -0.582(2) 0.4252(15) 0.054(6) Uiso 1 1 d .
C45 C -0.4914(2) -0.19169(17) 0.56057(10) 0.0354(3) Uani 1 1 d .
C46 C -0.3071(3) -0.0807(2) 0.59559(13) 0.0501(5) Uani 1 1 d .
H46C H -0.308(4) -0.008(3) 0.5742(18) 0.078(9) Uiso 1 1 d .
H46B H -0.318(4) -0.056(2) 0.6515(17) 0.064(7) Uiso 1 1 d .
H46A H -0.186(5) -0.109(3) 0.5896(18) 0.074(8) Uiso 1 1 d .
C47 C -0.6720(3) -0.1501(3) 0.58157(14) 0.0521(5) Uani 1 1 d .
H47C H -0.678(4) -0.076(2) 0.5622(15) 0.056(7) Uiso 1 1 d .
H47B H -0.678(5) -0.138(3) 0.637(2) 0.091(10) Uiso 1 1 d .
H47A H -0.793(4) -0.221(3) 0.5555(16) 0.068(8) Uiso 1 1 d .
C48 C -0.4975(4) -0.3092(2) 0.58785(13) 0.0482(5) Uani 1 1 d .
H48B H -0.389(4) -0.330(2) 0.5780(15) 0.058(7) Uiso 1 1 d .
H48A H -0.511(4) -0.299(2) 0.6462(17) 0.061(7) Uiso 1 1 d .
H48C H -0.598(5) -0.375(3) 0.563(2) 0.084(10) Uiso 1 1 d .

loop_
_atom_site_aniso_label
_atom_site_aniso_U_11
_atom_site_aniso_U_22
_atom_site_aniso_U_33
_atom_site_aniso_U_23
_atom_site_aniso_U_13
_atom_site_aniso_U_12
S1 0.02315(15) 0.01575(15) 0.02268(16) 0.00422(12) 0.00067(12) 0.00304(11)
S2 0.02442(16) 0.01624(15) 0.02367(16) 0.00486(12) 0.00282(12) 0.00666(12)
S3 0.02554(18) 0.0374(2) 0.02982(19) 0.00838(16) -0.00069(14) 0.00851(15)
O1 0.0240(5) 0.0276(6) 0.0437(7) -0.0044(5) -0.0039(4) 0.0086(4)
O2 0.0222(5) 0.0219(5) 0.0298(5) 0.0005(4) 0.0023(4) 0.0075(4)
O3 0.0501(7) 0.0175(5) 0.0251(5) 0.0020(4) 0.0009(4) 0.0103(4)
O4 0.0235(5) 0.0320(6) 0.0442(6) 0.0162(5) 0.0058(4) 0.0036(4)
O5 0.0254(5) 0.0305(6) 0.0439(7) -0.0098(5) 0.0002(5) 0.0082(4)
O6 0.0203(5) 0.0243(5) 0.0247(5) 0.0006(4) -0.0006(4) 0.0023(4)
O7 0.0454(6) 0.0170(5) 0.0254(5) 0.0016(4) 0.0051(4) 0.0026(4)
O8 0.0320(6) 0.0343(6) 0.0417(6) 0.0190(5) 0.0063(5) 0.0172(5)
O9 0.0454(7) 0.0320(6) 0.0256(5) 0.0014(5) -0.0054(5) 0.0127(5)
O10 0.0402(6) 0.0267(5) 0.0266(5) 0.0011(4) -0.0027(4) 0.0110(5)
O11 0.0444(7) 0.0637(9) 0.0527(8) 0.0275(7) 0.0085(6) 0.0311(6)
O12 0.0328(7) 0.0551(8) 0.0442(7) 0.0009(6) -0.0032(5) -0.0027(6)
N1 0.0214(5) 0.0167(5) 0.0232(6) 0.0053(5) 0.0044(4) 0.0069(4)
N2 0.0192(5) 0.0157(5) 0.0237(6) 0.0043(4) -0.0017(4) 0.0029(4)
N3 0.0293(6) 0.0297(6) 0.0278(6) 0.0093(5) 0.0024(5) 0.0092(5)
C1 0.0254(7) 0.0180(6) 0.0225(6) 0.0045(5) 0.0051(5) 0.0079(5)
C2 0.0250(7) 0.0260(7) 0.0292(8) 0.0102(6) 0.0057(5) 0.0094(6)
C3 0.0357(8) 0.0292(8) 0.0346(8) 0.0143(7) 0.0116(6) 0.0088(7)
C4 0.0437(9) 0.0366(9) 0.0297(8) 0.0170(7) 0.0064(7) 0.0158(7)
C5 0.0298(7) 0.0239(7) 0.0246(7) 0.0051(6) -0.0007(5) 0.0090(6)
C6 0.0278(7) 0.0260(7) 0.0318(8) 0.0078(6) -0.0029(6) 0.0107(6)
C7 0.0190(6) 0.0177(6) 0.0284(7) 0.0030(5) 0.0010(5) 0.0063(5)
C8 0.0219(6) 0.0188(6) 0.0276(7) 0.0047(5) 0.0025(5) 0.0074(5)
C9 0.0288(7) 0.0219(7) 0.0284(7) 0.0013(6) 0.0049(6) 0.0099(5)
C10 0.0578(13) 0.0569(13) 0.0305(9) 0.0109(9) 0.0062(8) 0.0259(10)
C11 0.0317(9) 0.0400(10) 0.0453(11) -0.0035(8) 0.0084(7) 0.0158(8)
C12 0.0392(9) 0.0211(7) 0.0548(11) 0.0036(7) 0.0099(8) 0.0081(6)
C13 0.0294(7) 0.0241(7) 0.0217(7) 0.0071(6) -0.0007(5) 0.0071(5)
C14 0.0262(8) 0.0513(11) 0.0408(10) 0.0226(8) -0.0012(6) 0.0104(7)
C15 0.0496(11) 0.0283(8) 0.0355(9) 0.0147(7) 0.0005(7) 0.0122(7)
C16 0.0534(11) 0.0325(9) 0.0221(8) 0.0031(7) 0.0000(7) 0.0125(8)
C17 0.0243(6) 0.0177(6) 0.0227(7) 0.0037(5) -0.0034(5) 0.0049(5)
C18 0.0222(7) 0.0266(7) 0.0343(8) 0.0115(7) 0.0003(6) 0.0080(6)
C19 0.0339(8) 0.0290(8) 0.0360(8) 0.0124(7) -0.0073(7) 0.0085(6)
C20 0.0418(9) 0.0327(9) 0.0291(8) 0.0130(7) 0.0030(7) 0.0116(7)
C21 0.0300(7) 0.0217(7) 0.0250(7) 0.0051(6) 0.0063(5) 0.0095(6)
C22 0.0254(7) 0.0249(7) 0.0288(7) 0.0079(6) 0.0061(5) 0.0063(6)
C23 0.0182(6) 0.0195(6) 0.0263(7) 0.0041(5) 0.0017(5) 0.0057(5)
C24 0.0204(6) 0.0188(6) 0.0280(7) 0.0057(5) -0.0005(5) 0.0032(5)
C25 0.0245(7) 0.0214(7) 0.0241(7) 0.0047(6) -0.0048(5) 0.0010(5)
C26 0.0338(9) 0.0551(11) 0.0272(8) 0.0135(8) 0.0017(6) 0.0031(7)
C27 0.0229(7) 0.0483(11) 0.0306(9) 0.0025(8) -0.0024(6) -0.0017(7)
C28 0.0548(13) 0.0209(8) 0.0665(14) 0.0038(9) -0.0280(10) 0.0038(8)
C29 0.0257(7) 0.0226(7) 0.0228(7) 0.0060(5) 0.0060(5) 0.0070(5)
C30 0.0284(8) 0.0525(11) 0.0357(9) 0.0162(8) 0.0103(7) 0.0180(7)
C31 0.0510(10) 0.0287(8) 0.0423(9) 0.0157(7) 0.0177(8) 0.0099(7)
C32 0.0452(10) 0.0323(8) 0.0228(7) 0.0036(6) 0.0027(7) 0.0079(7)
C33 0.0345(8) 0.0407(9) 0.0376(9) 0.0238(7) 0.0067(6) 0.0136(7)
C34 0.0392(10) 0.0382(10) 0.0626(13) 0.0270(10) 0.0022(9) 0.0041(8)
C35 0.0465(12) 0.0638(14) 0.103(2) 0.0585(15) 0.0272(12) 0.0183(11)
C36 0.0476(12) 0.101(2) 0.0664(14) 0.0622(15) 0.0270(10) 0.0361(12)
C37 0.0446(10) 0.0663(12) 0.0346(9) 0.0288(9) 0.0134(7) 0.0285(9)
C38 0.0613(12) 0.0604(12) 0.0276(8) 0.0143(8) 0.0132(8) 0.0361(10)
C39 0.0395(9) 0.0331(8) 0.0256(7) 0.0044(6) 0.0001(6) 0.0125(7)
C40 0.0300(7) 0.0297(8) 0.0257(7) 0.0032(6) 0.0010(6) 0.0084(6)
C41 0.0387(9) 0.0254(7) 0.0288(8) 0.0025(6) -0.0007(6) 0.0095(6)
C42 0.0697(15) 0.0389(11) 0.0412(10) 0.0119(9) 0.0186(10) 0.0092(10)
C43 0.0474(10) 0.0299(9) 0.0396(10) -0.0031(7) -0.0042(8) 0.0142(7)
C44 0.0389(10) 0.0416(10) 0.0539(12) 0.0071(9) -0.0099(8) 0.0131(8)
C45 0.0319(8) 0.0422(9) 0.0319(8) 0.0075(7) 0.0053(6) 0.0130(7)
C46 0.0438(11) 0.0583(13) 0.0347(10) -0.0016(9) -0.0016(8) 0.0081(9)
C47 0.0445(11) 0.0689(15) 0.0477(12) 0.0114(11) 0.0149(9) 0.0282(10)
C48 0.0517(12) 0.0605(13) 0.0403(11) 0.0227(10) 0.0130(9) 0.0209(11)

loop_
_atom_type_symbol
_atom_type_description
_atom_type_scat_dispersion_real
_atom_type_scat_dispersion_imag
_atom_type_scat_source
C C 0.0033 0.0016 'International Tables Vol C Tables 4.2.6.8 and 6.1.1.4'
H H 0.0000 0.0000 'International Tables Vol C Tables 4.2.6.8 and 6.1.1.4'
N N 0.0061 0.0033 'International Tables Vol C Tables 4.2.6.8 and 6.1.1.4'
O O 0.0106 0.0060 'International Tables Vol C Tables 4.2.6.8 and 6.1.1.4'
S S 0.1246 0.1234 'International Tables Vol C Tables 4.2.6.8 and 6.1.1.4'

loop_
_geom_angle_atom_site_label_1
_geom_angle_atom_site_label_2
_geom_angle_atom_site_label_3
_geom_angle
O4 S1 O3 118.77(7)
O4 S1 N1 107.92(6)
O3 S1 N1 108.52(6)
O4 S1 C13 107.30(7)
O3 S1 C13 106.78(7)
N1 S1 C13 107.01(6)
O7 S2 O8 118.88(7)
O7 S2 N2 108.81(6)
O8 S2 N2 107.35(6)
O7 S2 C29 106.76(7)
O8 S2 C29 107.11(7)
N2 S2 C29 107.43(6)
O11 S3 O12 119.02(9)
O11 S3 N3 107.31(7)
O12 S3 N3 108.42(8)
O11 S3 C45 106.47(8)
O12 S3 C45 107.73(8)
N3 S3 C45 107.37(7)
C8 O2 C9 120.54(11)
C24 O6 C25 120.79(11)
C40 O10 C41 121.56(12)
C1 N1 C7 110.54(11)
C1 N1 S1 119.80(9)
C7 N1 S1 118.87(9)
C17 N2 C23 110.14(11)
C17 N2 S2 119.08(9)
C23 N2 S2 117.49(9)
C39 N3 C33 110.20(13)
C39 N3 S3 119.14(11)
C33 N3 S3 117.66(11)
N1 C1 C5 103.07(11)
N1 C1 C2 120.38(12)
C5 C1 C2 100.75(11)
C1 C2 C3 101.40(12)
C2 C3 C4 106.58(13)
C5 C4 C3 102.57(12)
C6 C5 C1 112.50(13)
C6 C5 C4 136.61(15)
C1 C5 C4 108.55(13)
C5 C6 C7 111.10(12)
N1 C7 C6 102.75(11)
N1 C7 C8 110.82(11)
C6 C7 C8 108.46(11)
O1 C8 O2 125.86(13)
O1 C8 C7 124.60(12)
O2 C8 C7 109.49(11)
O2 C9 C11 102.93(13)
O2 C9 C10 109.22(13)
C11 C9 C10 111.08(16)
O2 C9 C12 109.86(13)
C11 C9 C12 111.04(15)
C10 C9 C12 112.30(16)
C16 C13 C14 111.59(15)
C16 C13 C15 110.82(13)
C14 C13 C15 110.91(14)
C16 C13 S1 109.18(11)
C14 C13 S1 109.41(10)
C15 C13 S1 104.68(10)
N2 C17 C21 103.29(11)
N2 C17 C18 120.35(12)
C21 C17 C18 100.62(11)
C17 C18 C19 101.57(13)
C18 C19 C20 106.56(12)
C21 C20 C19 102.60(13)
C22 C21 C17 112.42(13)
C22 C21 C20 136.14(15)
C17 C21 C20 109.20(13)
C21 C22 C23 111.13(13)
N2 C23 C22 103.00(11)
N2 C23 C24 111.91(11)
C22 C23 C24 109.13(11)
O5 C24 O6 125.80(13)
O5 C24 C23 125.33(12)
O6 C24 C23 108.83(11)
O6 C25 C27 102.79(12)
O6 C25 C26 109.20(12)
C27 C25 C26 110.21(14)
O6 C25 C28 109.71(12)
C27 C25 C28 111.24(16)
C26 C25 C28 113.18(18)
C30 C29 C32 111.46(14)
C30 C29 C31 110.91(14)
C32 C29 C31 110.51(13)
C30 C29 S2 109.34(10)
C32 C29 S2 109.39(11)
C31 C29 S2 105.02(10)
C37 C33 N3 103.04(14)
C37 C33 C34 101.82(16)
N3 C33 C34 120.36(15)
C33 C34 C35 101.56(19)
C36 C35 C34 106.72(18)
C37 C36 C35 103.20(18)
C38 C37 C33 112.58(16)
C38 C37 C36 137.12(19)
C33 C37 C36 108.42(19)
C37 C38 C39 111.12(16)
N3 C39 C38 102.74(14)
N3 C39 C40 113.00(13)
C38 C39 C40 108.98(14)
O9 C40 O10 126.55(15)
O9 C40 C39 125.64(15)
O10 C40 C39 107.79(13)
O10 C41 C43 102.23(13)
O10 C41 C44 110.46(14)
C43 C41 C44 111.93(15)
O10 C41 C42 107.86(15)
C43 C41 C42 110.67(16)
C44 C41 C42 113.07(17)
C48 C45 C46 111.66(18)
C48 C45 C47 110.38(17)
C46 C45 C47 110.37(17)
C48 C45 S3 110.45(13)
C46 C45 S3 108.50(13)
C47 C45 S3 105.28(13)

loop_
_geom_bond_atom_site_label_1
_geom_bond_atom_site_label_2
_geom_bond_distance
S1 O4 1.4339(11)
S1 O3 1.4344(11)
S1 N1 1.6403(11)
S1 C13 1.8099(14)
S2 O7 1.4334(11)
S2 O8 1.4348(11)
S2 N2 1.6482(12)
S2 C29 1.8130(14)
S3 O11 1.4282(14)
S3 O12 1.4322(14)
S3 N3 1.6494(13)
S3 C45 1.8139(17)
O1 C8 1.1942(18)
O2 C8 1.3404(17)
O2 C9 1.4741(17)
O5 C24 1.1951(18)
O6 C24 1.3368(17)
O6 C25 1.4779(17)
O9 C40 1.1991(19)
O10 C40 1.3380(19)
O10 C41 1.4836(19)
N1 C1 1.4786(18)
N1 C7 1.4805(17)
N2 C17 1.4813(17)
N2 C23 1.4851(17)
N3 C39 1.478(2)
N3 C33 1.485(2)
C1 C5 1.4924(19)
C1 C2 1.530(2)
C2 C3 1.547(2)
C3 C4 1.553(3)
C4 C5 1.501(2)
C5 C6 1.315(2)
C6 C7 1.516(2)
C7 C8 1.523(2)
C9 C11 1.508(2)
C9 C10 1.513(3)
C9 C12 1.517(2)
C13 C16 1.518(2)
C13 C14 1.522(2)
C13 C15 1.533(2)
C17 C21 1.492(2)
C17 C18 1.536(2)
C18 C19 1.544(2)
C19 C20 1.554(3)
C20 C21 1.498(2)
C21 C22 1.318(2)
C22 C23 1.512(2)
C23 C24 1.519(2)
C25 C27 1.510(2)
C25 C26 1.511(2)
C25 C28 1.512(2)
C29 C30 1.511(2)
C29 C32 1.519(2)
C29 C31 1.532(2)
C33 C37 1.482(3)
C33 C34 1.517(3)
C34 C35 1.536(3)
C35 C36 1.532(4)
C36 C37 1.500(3)
C37 C38 1.317(3)
C38 C39 1.511(3)
C39 C40 1.526(2)
C41 C43 1.511(2)
C41 C44 1.511(2)
C41 C42 1.518(3)
C45 C48 1.511(3)
C45 C46 1.524(3)
C45 C47 1.530(3)
